data_7003108
loop_
_publ_author_name
'Guisado-Barrios, Gregorio'
'Li, Yang'
'Slawin, Alexandra M. Z.'
'Richens, David T.'
'Gass, Ian A.'
'Murray, Paul R.'
'Yellowlees, Lesley J.'
'Brechin, Euan K.'

_publ_section_title
;
 High spin d5 complexes of tris(6-hydroxymethyl-2-pyridylmethyl)amine
 (H3L): hepta-coordinated [Mn(H3L)]Cl2 and linear trinuclear
 [Fe3L2](ClO4)3
;
_journal_issue 4
_journal_name_full 'Dalton Transactions'
_journal_page_first 551
_journal_page_last 558
_journal_paper_doi 10.1039/b712188a
_journal_year 2008
_chemical_formula_sum 'C46 H48 Cl3 Fe3 N10 O18'
_chemical_formula_weight 1302.84
_chemical_name_systematic
;
?
;
_space_group_IT_number 14
_symmetry_cell_setting monoclinic
_symmetry_space_group_name_Hall '-P 2yn'
_symmetry_space_group_name_H-M 'P 1 21/n 1'
_atom_sites_solution_hydrogens geom
_atom_sites_solution_primary direct
_atom_sites_solution_secondary difmap
_audit_creation_method SHELXL-97
_cell_angle_alpha 90.00
_cell_angle_beta 108.114(4)
_cell_angle_gamma 90.00
_cell_formula_units_Z 2
_cell_length_a 11.4533(19)
_cell_length_b 20.826(3)
_cell_length_c 11.5573(19)
_cell_measurement_reflns_used 8082
_cell_measurement_temperature 93(2)
_cell_measurement_theta_max 28.4925
_cell_measurement_theta_min 1.9556
_cell_volume 2620.1(7)
_computing_cell_refinement 'CrystalClear (Rigaku Corp., 2004)'
_computing_data_collection 'CrystalClear (Rigaku Corp., 2004)'
_computing_data_reduction 'CrystalClear (Rigaku Corp., 2004)'
_computing_molecular_graphics 'Bruker SHELXTL'
_computing_publication_material 'Bruker SHELXTL'
_computing_structure_refinement 'SHELXL-97 (Sheldrick, 1997)'
_computing_structure_solution 'SHELXS-97 (Sheldrick, 1990)'
_diffrn_ambient_temperature 93(2)
_diffrn_measured_fraction_theta_full 0.985
_diffrn_measured_fraction_theta_max 0.983
_diffrn_measurement_method '\w and \f scans'
_diffrn_radiation_monochromator confocal
_diffrn_radiation_source 'rotating anode'
_diffrn_radiation_type MoK\a
_diffrn_radiation_wavelength 0.71073
_diffrn_reflns_av_R_equivalents 0.0511
_diffrn_reflns_av_sigmaI/netI 0.0792
_diffrn_reflns_limit_h_max 13
_diffrn_reflns_limit_h_min -12
_diffrn_reflns_limit_k_max 24
_diffrn_reflns_limit_k_min -25
_diffrn_reflns_limit_l_max 10
_diffrn_reflns_limit_l_min -13
_diffrn_reflns_number 16517
_diffrn_reflns_theta_full 25.00
_diffrn_reflns_theta_max 25.33
_diffrn_reflns_theta_min 1.96
_exptl_absorpt_coefficient_mu 1.057
_exptl_absorpt_correction_T_max 1.0000
_exptl_absorpt_correction_T_min 0.8640
_exptl_absorpt_correction_type multi-scan
_exptl_absorpt_process_details 'Jacobson, R. (1998) Private communication'
_exptl_crystal_colour Red
_exptl_crystal_density_diffrn 1.651
_exptl_crystal_density_method 'not measured'
_exptl_crystal_description Prism
_exptl_crystal_F_000 1334
_exptl_crystal_size_max 0.1500
_exptl_crystal_size_mid 0.1000
_exptl_crystal_size_min 0.1000
_refine_diff_density_max 0.815
_refine_diff_density_min -0.743
_refine_diff_density_rms 0.115
_refine_ls_extinction_method none
_refine_ls_goodness_of_fit_ref 0.932
_refine_ls_hydrogen_treatment constr
_refine_ls_matrix_type full
_refine_ls_number_parameters 383
_refine_ls_number_reflns 4700
_refine_ls_number_restraints 0
_refine_ls_restrained_S_all 0.932
_refine_ls_R_factor_all 0.0766
_refine_ls_R_factor_gt 0.0541
_refine_ls_shift/su_max 0.001
_refine_ls_shift/su_mean 0.000
_refine_ls_structure_factor_coef Fsqd
_refine_ls_weighting_details 'calc w=1/[\s^2^(Fo^2^)+(0.1100P)^2^+0.0000P] where P=(Fo^2^+2Fc^2^)/3'
_refine_ls_weighting_scheme calc
_refine_ls_wR_factor_gt 0.1469
_refine_ls_wR_factor_ref 0.1701
_reflns_number_gt 3629
_reflns_number_total 4700
_reflns_threshold_expression >2sigma(I)
_cod_data_source_file b712188a.txt
_cod_data_source_block Fe
_cod_depositor_comments
;
The following automatic conversions were performed:
'_symmetry_cell_setting' value 'Monoclinic' changed to 'monoclinic'
according to '/home/saulius/struct/CIF-dictionaries/cif_core.dic'
dictionary named 'cif_core.dic' version 2.4.1 from 2010-06-29.

Automatic conversion script
Id: cif_fix_enum 1527 2010-12-29 10:47:43Z saulius 
;
_cod_original_cell_volume 2620.2(7)
_cod_original_sg_symbol_H-M P2(1)/n
_cod_database_code 7003108

loop_
_symmetry_equiv_pos_as_xyz
'x, y, z'
'-x+1/2, y+1/2, -z+1/2'
'-x, -y, -z'
'x-1/2, -y-1/2, z-1/2'

loop_
_atom_site_label
_atom_site_type_symbol
_atom_site_fract_x
_atom_site_fract_y
_atom_site_fract_z
_atom_site_U_iso_or_equiv
_atom_site_adp_type
_atom_site_occupancy
_atom_site_symmetry_multiplicity
_atom_site_calc_flag
_atom_site_refinement_flags
_atom_site_disorder_assembly
_atom_site_disorder_group
Fe1 Fe 0.13273(4) 0.94588(2) 0.85386(4) 0.0212(2) Uani 1 1 d . . .
Fe2 Fe 0.0000 1.0000 1.0000 0.0232(2) Uani 1 2 d S . .
N1 N 0.2467(3) 0.90103(14) 0.7340(3) 0.0259(7) Uani 1 1 d . . .
C2 C 0.3769(3) 0.92174(18) 0.7863(4) 0.0319(9) Uani 1 1 d . . .
H2A H 0.3872 0.9655 0.7576 0.038 Uiso 1 1 calc R . .
H2B H 0.4312 0.8923 0.7594 0.038 Uiso 1 1 calc R . .
C3 C 0.4106(3) 0.92106(16) 0.9220(4) 0.0310(9) Uani 1 1 d . . .
N4 N 0.3152(3) 0.92607(13) 0.9672(3) 0.0282(7) Uani 1 1 d . . .
C5 C 0.3351(3) 0.92256(16) 1.0881(4) 0.0284(9) Uani 1 1 d . . .
C6 C 0.4540(4) 0.91764(17) 1.1697(4) 0.0390(11) Uani 1 1 d . . .
H6A H 0.4678 0.9166 1.2551 0.047 Uiso 1 1 calc R . .
C7 C 0.5511(4) 0.91428(18) 1.1223(4) 0.0416(12) Uani 1 1 d . . .
H7A H 0.6329 0.9111 1.1757 0.050 Uiso 1 1 calc R . .
C8 C 0.5299(4) 0.91556(18) 0.9993(4) 0.0394(11) Uani 1 1 d . . .
H8A H 0.5965 0.9127 0.9670 0.047 Uiso 1 1 calc R . .
O9 O 0.1153(2) 0.92604(11) 1.0242(2) 0.0246(6) Uani 1 1 d . . .
C9 C 0.2216(4) 0.92130(18) 1.1265(3) 0.0329(9) Uani 1 1 d . . .
H9A H 0.2190 0.8808 1.1705 0.040 Uiso 1 1 calc R . .
H9B H 0.2237 0.9575 1.1826 0.040 Uiso 1 1 calc R . .
C12 C 0.2339(3) 0.83060(17) 0.7411(4) 0.0290(9) Uani 1 1 d . . .
H12A H 0.2878 0.8145 0.8204 0.035 Uiso 1 1 calc R . .
H12B H 0.2583 0.8095 0.6755 0.035 Uiso 1 1 calc R . .
C13 C 0.1024(3) 0.81551(15) 0.7279(3) 0.0222(8) Uani 1 1 d . . .
N14 N 0.0429(3) 0.86132(13) 0.7699(3) 0.0223(6) Uani 1 1 d . . .
C15 C -0.0749(3) 0.85194(16) 0.7646(3) 0.0218(8) Uani 1 1 d . . .
C16 C -0.1367(3) 0.79598(17) 0.7183(3) 0.0257(8) Uani 1 1 d . . .
H16A H -0.2193 0.7897 0.7169 0.031 Uiso 1 1 calc R . .
C17 C -0.0760(4) 0.74933(17) 0.6742(4) 0.0286(9) Uani 1 1 d . . .
H17A H -0.1168 0.7106 0.6412 0.034 Uiso 1 1 calc R . .
C18 C 0.0450(4) 0.75952(17) 0.6786(3) 0.0277(9) Uani 1 1 d . . .
H18A H 0.0877 0.7281 0.6479 0.033 Uiso 1 1 calc R . .
O19 O -0.0538(2) 0.96137(11) 0.8328(2) 0.0231(6) Uani 1 1 d . . .
C19 C -0.1345(3) 0.90773(17) 0.8078(3) 0.0258(8) Uani 1 1 d . . .
H19A H -0.2121 0.9193 0.7444 0.031 Uiso 1 1 calc R . .
H19B H -0.1542 0.8954 0.8823 0.031 Uiso 1 1 calc R . .
C22 C 0.1927(4) 0.92515(18) 0.6082(3) 0.0315(9) Uani 1 1 d . . .
H22A H 0.1163 0.9014 0.5665 0.038 Uiso 1 1 calc R . .
H22B H 0.2513 0.9191 0.5616 0.038 Uiso 1 1 calc R . .
C23 C 0.1652(4) 0.99580(17) 0.6158(4) 0.0286(9) Uani 1 1 d . . .
N24 N 0.1398(3) 1.01396(13) 0.7169(3) 0.0248(7) Uani 1 1 d . . .
C25 C 0.1183(3) 1.07636(17) 0.7354(3) 0.0270(8) Uani 1 1 d . . .
C26 C 0.1212(4) 1.12297(18) 0.6491(4) 0.0330(9) Uani 1 1 d . . .
H26A H 0.1062 1.1668 0.6621 0.040 Uiso 1 1 calc R . .
C27 C 0.1460(4) 1.1042(2) 0.5455(4) 0.0402(10) Uani 1 1 d . . .
H27A H 0.1482 1.1354 0.4863 0.048 Uiso 1 1 calc R . .
C28 C 0.1681(4) 1.0400(2) 0.5261(4) 0.0400(10) Uani 1 1 d . . .
H28A H 0.1846 1.0267 0.4541 0.048 Uiso 1 1 calc R . .
O29 O 0.1269(2) 1.03673(11) 0.9311(2) 0.0249(6) Uani 1 1 d . . .
C29 C 0.0995(4) 1.09126(17) 0.8542(4) 0.0302(9) Uani 1 1 d . . .
H29A H 0.1534 1.1274 0.8936 0.036 Uiso 1 1 calc R . .
H29B H 0.0132 1.1044 0.8407 0.036 Uiso 1 1 calc R . .
Cl1 Cl 0.61684(9) 0.76801(5) 0.87902(9) 0.0347(3) Uani 1 1 d . . .
O31 O 0.7076(3) 0.77960(16) 0.9956(3) 0.0518(8) Uani 1 1 d . . .
O32 O 0.6422(3) 0.71140(15) 0.8255(4) 0.0635(10) Uani 1 1 d . . .
O33 O 0.4966(3) 0.76647(13) 0.8923(3) 0.0435(8) Uani 1 1 d . . .
O34 O 0.6211(3) 0.82265(15) 0.8015(3) 0.0570(9) Uani 1 1 d . . .
Cl2A Cl 0.5000 1.0000 0.5000 0.0500(5) Uani 0.50 2 d SP . 1
O35 O 0.5420(7) 1.0253(3) 0.4186(6) 0.0514(17) Uani 0.50 1 d P . 1
O36 O 0.4291(6) 1.0527(4) 0.5508(6) 0.063(2) Uani 0.50 1 d P . 1
Cl2B Cl 0.5000 1.0000 0.5000 0.0500(5) Uani 0.50 2 d SP . 2
O37 O 0.6104(7) 1.0428(4) 0.5554(7) 0.065(2) Uani 0.50 1 d P . 2
O38 O 0.4225(9) 1.0283(5) 0.3931(7) 0.089(3) Uani 0.50 1 d P . 2
C31 C 0.0704(5) 0.7358(3) 0.9976(5) 0.0581(14) Uani 1 1 d . . .
N31 N 0.1539(5) 0.7645(3) 0.9883(5) 0.0887(19) Uani 1 1 d . . .
C30 C -0.0316(5) 0.7018(3) 1.0128(5) 0.0627(14) Uani 1 1 d . . .
H30A H -0.0109 0.6561 1.0259 0.094 Uiso 1 1 calc R . .
H30B H -0.1027 0.7068 0.9397 0.094 Uiso 1 1 calc R . .
H30C H -0.0515 0.7189 1.0834 0.094 Uiso 1 1 calc R . .

loop_
_atom_site_aniso_label
_atom_site_aniso_U_11
_atom_site_aniso_U_22
_atom_site_aniso_U_33
_atom_site_aniso_U_23
_atom_site_aniso_U_13
_atom_site_aniso_U_12
Fe1 0.0229(3) 0.0167(3) 0.0238(3) -0.00286(19) 0.0072(2) -0.00068(19)
Fe2 0.0266(4) 0.0205(4) 0.0226(4) -0.0043(3) 0.0077(3) 0.0011(3)
N1 0.0247(16) 0.0192(15) 0.0350(17) -0.0062(13) 0.0110(14) -0.0024(12)
C2 0.025(2) 0.0262(19) 0.048(2) -0.0115(18) 0.0172(18) -0.0050(16)
C3 0.027(2) 0.0113(16) 0.054(2) -0.0098(17) 0.0118(18) -0.0019(15)
N4 0.0267(16) 0.0142(14) 0.0396(19) -0.0036(13) 0.0045(15) -0.0009(13)
C5 0.033(2) 0.0139(17) 0.034(2) -0.0040(15) 0.0034(17) 0.0026(15)
C6 0.041(2) 0.0162(18) 0.045(2) -0.0054(17) -0.008(2) 0.0015(17)
C7 0.027(2) 0.0204(19) 0.063(3) -0.0094(19) -0.007(2) 0.0018(17)
C8 0.027(2) 0.0208(19) 0.068(3) -0.0090(19) 0.012(2) -0.0007(17)
O9 0.0246(13) 0.0236(13) 0.0237(13) -0.0025(10) 0.0048(11) 0.0024(10)
C9 0.040(2) 0.0268(19) 0.0258(19) -0.0035(16) 0.0008(18) 0.0085(18)
C12 0.0287(19) 0.0214(18) 0.041(2) -0.0078(16) 0.0163(17) -0.0034(15)
C13 0.0290(19) 0.0166(16) 0.0225(17) -0.0004(14) 0.0103(15) 0.0012(15)
N14 0.0256(15) 0.0210(15) 0.0228(15) -0.0033(12) 0.0108(13) -0.0030(13)
C15 0.0254(19) 0.0235(17) 0.0161(16) 0.0000(14) 0.0057(15) -0.0024(15)
C16 0.0292(19) 0.0252(18) 0.0247(18) -0.0034(15) 0.0114(15) -0.0070(16)
C17 0.035(2) 0.0173(18) 0.034(2) -0.0046(15) 0.0116(18) -0.0084(16)
C18 0.035(2) 0.0224(18) 0.0270(19) -0.0061(15) 0.0120(17) -0.0024(16)
O19 0.0248(13) 0.0186(11) 0.0272(13) -0.0055(10) 0.0098(11) -0.0043(10)
C19 0.0244(18) 0.0267(18) 0.0272(19) -0.0059(15) 0.0092(16) -0.0031(16)
C22 0.036(2) 0.034(2) 0.029(2) -0.0075(17) 0.0173(18) -0.0062(18)
C23 0.029(2) 0.0251(19) 0.033(2) -0.0017(16) 0.0110(17) -0.0037(15)
N24 0.0307(17) 0.0204(14) 0.0260(16) 0.0005(12) 0.0127(14) -0.0030(13)
C25 0.0227(18) 0.0268(19) 0.031(2) -0.0007(16) 0.0068(16) -0.0030(16)
C26 0.035(2) 0.0224(19) 0.039(2) 0.0084(16) 0.0077(18) 0.0009(17)
C27 0.047(3) 0.038(2) 0.036(2) 0.0125(19) 0.014(2) -0.004(2)
C28 0.052(3) 0.043(2) 0.030(2) 0.0051(19) 0.019(2) -0.005(2)
O29 0.0270(13) 0.0189(12) 0.0277(14) -0.0028(10) 0.0067(11) 0.0020(11)
C29 0.032(2) 0.0201(18) 0.040(2) -0.0009(15) 0.0139(18) 0.0015(16)
Cl1 0.0333(6) 0.0359(5) 0.0387(6) 0.0022(4) 0.0166(5) 0.0010(4)
O31 0.0386(17) 0.064(2) 0.052(2) -0.0057(17) 0.0132(15) -0.0057(15)
O32 0.063(2) 0.0363(18) 0.095(3) -0.0165(18) 0.030(2) -0.0019(16)
O33 0.0333(16) 0.0293(15) 0.070(2) -0.0023(14) 0.0184(16) -0.0016(12)
O34 0.073(2) 0.0465(19) 0.068(2) 0.0173(17) 0.0461(19) 0.0122(16)
Cl2A 0.0611(11) 0.0454(9) 0.0367(9) -0.0021(7) 0.0053(8) -0.0106(8)
O35 0.066(5) 0.058(4) 0.044(4) 0.007(3) 0.037(4) -0.017(4)
O36 0.041(4) 0.089(6) 0.054(4) -0.036(4) 0.007(3) 0.010(3)
Cl2B 0.0611(11) 0.0454(9) 0.0367(9) -0.0021(7) 0.0053(8) -0.0106(8)
O37 0.058(4) 0.074(5) 0.076(5) -0.033(4) 0.038(4) -0.037(4)
O38 0.089(7) 0.122(8) 0.058(5) 0.028(5) 0.023(5) 0.042(6)
C31 0.049(3) 0.073(4) 0.044(3) 0.024(3) 0.002(2) 0.004(3)
N31 0.060(3) 0.127(5) 0.061(3) 0.051(3) -0.007(3) -0.002(3)
C30 0.052(3) 0.084(4) 0.053(3) 0.014(3) 0.017(2) 0.008(3)

loop_
_atom_type_symbol
_atom_type_description
_atom_type_scat_dispersion_real
_atom_type_scat_dispersion_imag
_atom_type_scat_source
C C 0.0033 0.0016 'International Tables Vol C Tables 4.2.6.8 and 6.1.1.4'
H H 0.0000 0.0000 'International Tables Vol C Tables 4.2.6.8 and 6.1.1.4'
N N 0.0061 0.0033 'International Tables Vol C Tables 4.2.6.8 and 6.1.1.4'
O O 0.0106 0.0060 'International Tables Vol C Tables 4.2.6.8 and 6.1.1.4'
Cl Cl 0.1484 0.1585 'International Tables Vol C Tables 4.2.6.8 and 6.1.1.4'
Fe Fe 0.3463 0.8444 'International Tables Vol C Tables 4.2.6.8 and 6.1.1.4'

loop_
_geom_angle_atom_site_label_1
_geom_angle_atom_site_label_2
_geom_angle_atom_site_label_3
_geom_angle
_geom_angle_site_symmetry_1
_geom_angle_site_symmetry_3
_geom_angle_publ_flag
O9 Fe1 O19 75.32(10) . . ?
O9 Fe1 O29 75.63(10) . . ?
O19 Fe1 O29 75.25(9) . . ?
O9 Fe1 N14 95.32(11) . . ?
O19 Fe1 N14 75.10(10) . . ?
O29 Fe1 N14 150.31(11) . . ?
O9 Fe1 N4 75.20(12) . . ?
O19 Fe1 N4 150.29(12) . . ?
O29 Fe1 N4 93.87(10) . . ?
N14 Fe1 N4 111.35(11) . . ?
O9 Fe1 N24 149.98(11) . . ?
O19 Fe1 N24 94.79(11) . . ?
O29 Fe1 N24 74.44(10) . . ?
N14 Fe1 N24 109.65(11) . . ?
N4 Fe1 N24 109.04(13) . . ?
O9 Fe1 N1 134.97(10) . . ?
O19 Fe1 N1 135.93(10) . . ?
O29 Fe1 N1 134.33(10) . . ?
N14 Fe1 N1 71.43(11) . . ?
N4 Fe1 N1 70.75(12) . . ?
N24 Fe1 N1 71.06(11) . . ?
O9 Fe1 Fe2 44.61(7) . . ?
O19 Fe1 Fe2 44.97(6) . . ?
O29 Fe1 Fe2 45.18(7) . . ?
N14 Fe1 Fe2 109.27(8) . . ?
N4 Fe1 Fe2 108.40(9) . . ?
N24 Fe1 Fe2 109.10(8) . . ?
N1 Fe1 Fe2 179.10(7) . . ?
O9 Fe2 O9 180.00(8) 3_577 . ?
O9 Fe2 O19 100.55(9) 3_577 . ?
O9 Fe2 O19 79.45(9) . . ?
O9 Fe2 O19 79.45(9) 3_577 3_577 ?
O9 Fe2 O19 100.55(9) . 3_577 ?
O19 Fe2 O19 179.997(1) . 3_577 ?
O9 Fe2 O29 100.33(10) 3_577 . ?
O9 Fe2 O29 79.67(10) . . ?
O19 Fe2 O29 79.33(10) . . ?
O19 Fe2 O29 100.68(10) 3_577 . ?
O9 Fe2 O29 79.67(10) 3_577 3_577 ?
O9 Fe2 O29 100.33(10) . 3_577 ?
O19 Fe2 O29 100.68(10) . 3_577 ?
O19 Fe2 O29 79.32(10) 3_577 3_577 ?
O29 Fe2 O29 179.999(1) . 3_577 ?
O9 Fe2 Fe1 132.77(7) 3_577 . ?
O9 Fe2 Fe1 47.23(7) . . ?
O19 Fe2 Fe1 47.72(7) . . ?
O19 Fe2 Fe1 132.28(7) 3_577 . ?
O29 Fe2 Fe1 47.79(7) . . ?
O29 Fe2 Fe1 132.21(7) 3_577 . ?
O9 Fe2 Fe1 47.23(7) 3_577 3_577 ?
O9 Fe2 Fe1 132.77(7) . 3_577 ?
O19 Fe2 Fe1 132.28(7) . 3_577 ?
O19 Fe2 Fe1 47.72(7) 3_577 3_577 ?
O29 Fe2 Fe1 132.21(7) . 3_577 ?
O29 Fe2 Fe1 47.79(7) 3_577 3_577 ?
Fe1 Fe2 Fe1 180.00(2) . 3_577 ?
C2 N1 C12 111.7(3) . . ?
C2 N1 C22 111.1(3) . . ?
C12 N1 C22 111.9(3) . . ?
C2 N1 Fe1 108.3(2) . . ?
C12 N1 Fe1 106.0(2) . . ?
C22 N1 Fe1 107.6(2) . . ?
N1 C2 C3 108.8(3) . . ?
N1 C2 H2A 109.9 . . ?
C3 C2 H2A 109.9 . . ?
N1 C2 H2B 109.9 . . ?
C3 C2 H2B 109.9 . . ?
H2A C2 H2B 108.3 . . ?
N4 C3 C8 120.7(4) . . ?
N4 C3 C2 115.3(3) . . ?
C8 C3 C2 124.0(4) . . ?
C5 N4 C3 120.0(3) . . ?
C5 N4 Fe1 117.7(3) . . ?
C3 N4 Fe1 122.2(3) . . ?
N4 C5 C6 121.3(4) . . ?
N4 C5 C9 115.2(3) . . ?
C6 C5 C9 123.5(4) . . ?
C7 C6 C5 118.1(4) . . ?
C7 C6 H6A 121.0 . . ?
C5 C6 H6A 121.0 . . ?
C8 C7 C6 120.3(4) . . ?
C8 C7 H7A 119.8 . . ?
C6 C7 H7A 119.8 . . ?
C7 C8 C3 119.6(4) . . ?
C7 C8 H8A 120.2 . . ?
C3 C8 H8A 120.2 . . ?
C9 O9 Fe2 122.2(2) . . ?
C9 O9 Fe1 119.6(2) . . ?
Fe2 O9 Fe1 88.16(9) . . ?
O9 C9 C5 110.6(3) . . ?
O9 C9 H9A 109.5 . . ?
C5 C9 H9A 109.5 . . ?
O9 C9 H9B 109.5 . . ?
C5 C9 H9B 109.5 . . ?
H9A C9 H9B 108.1 . . ?
N1 C12 C13 108.4(3) . . ?
N1 C12 H12A 110.0 . . ?
C13 C12 H12A 110.0 . . ?
N1 C12 H12B 110.0 . . ?
C13 C12 H12B 110.0 . . ?
H12A C12 H12B 108.4 . . ?
N14 C13 C18 121.3(3) . . ?
N14 C13 C12 114.8(3) . . ?
C18 C13 C12 123.9(3) . . ?
C15 N14 C13 119.5(3) . . ?
C15 N14 Fe1 118.6(2) . . ?
C13 N14 Fe1 121.8(2) . . ?
N14 C15 C16 121.7(3) . . ?
N14 C15 C19 115.1(3) . . ?
C16 C15 C19 123.2(3) . . ?
C15 C16 C17 118.7(3) . . ?
C15 C16 H16A 120.7 . . ?
C17 C16 H16A 120.7 . . ?
C16 C17 C18 119.4(3) . . ?
C16 C17 H17A 120.3 . . ?
C18 C17 H17A 120.3 . . ?
C13 C18 C17 119.3(3) . . ?
C13 C18 H18A 120.3 . . ?
C17 C18 H18A 120.3 . . ?
C19 O19 Fe2 119.8(2) . . ?
C19 O19 Fe1 118.5(2) . . ?
Fe2 O19 Fe1 87.31(9) . . ?
O19 C19 C15 109.9(3) . . ?
O19 C19 H19A 109.7 . . ?
C15 C19 H19A 109.7 . . ?
O19 C19 H19B 109.7 . . ?
C15 C19 H19B 109.7 . . ?
H19A C19 H19B 108.2 . . ?
N1 C22 C23 107.7(3) . . ?
N1 C22 H22A 110.2 . . ?
C23 C22 H22A 110.2 . . ?
N1 C22 H22B 110.2 . . ?
C23 C22 H22B 110.2 . . ?
H22A C22 H22B 108.5 . . ?
N24 C23 C28 121.5(4) . . ?
N24 C23 C22 115.4(3) . . ?
C28 C23 C22 123.1(4) . . ?
C23 N24 C25 120.5(3) . . ?
C23 N24 Fe1 121.6(2) . . ?
C25 N24 Fe1 117.9(3) . . ?
N24 C25 C26 120.6(4) . . ?
N24 C25 C29 115.6(3) . . ?
C26 C25 C29 123.7(3) . . ?
C27 C26 C25 118.8(4) . . ?
C27 C26 H26A 120.6 . . ?
C25 C26 H26A 120.6 . . ?
C26 C27 C28 120.8(4) . . ?
C26 C27 H27A 119.6 . . ?
C28 C27 H27A 119.6 . . ?
C23 C28 C27 117.9(4) . . ?
C23 C28 H28A 121.1 . . ?
C27 C28 H28A 121.1 . . ?
C29 O29 Fe2 120.5(2) . . ?
C29 O29 Fe1 119.0(2) . . ?
Fe2 O29 Fe1 87.02(9) . . ?
O29 C29 C25 110.2(3) . . ?
O29 C29 H29A 109.6 . . ?
C25 C29 H29A 109.6 . . ?
O29 C29 H29B 109.6 . . ?
C25 C29 H29B 109.6 . . ?
H29A C29 H29B 108.1 . . ?
O32 Cl1 O33 111.5(2) . . ?
O32 Cl1 O31 111.4(2) . . ?
O33 Cl1 O31 110.0(2) . . ?
O32 Cl1 O34 109.5(2) . . ?
O33 Cl1 O34 107.47(19) . . ?
O31 Cl1 O34 106.9(2) . . ?
O35 Cl2A O35 180.0(5) . 3_676 ?
O35 Cl2A O36 70.2(4) . 3_676 ?
O35 Cl2A O36 109.8(4) 3_676 3_676 ?
O35 Cl2A O36 109.8(4) . . ?
O35 Cl2A O36 70.2(4) 3_676 . ?
O36 Cl2A O36 180.0(4) 3_676 . ?
Cl2A O35 O36 63.0(4) . 3_676 ?
Cl2A O36 O35 46.8(3) . 3_676 ?
O38 Cl2B O38 180.0(5) . 3_676 ?
O38 Cl2B O37 109.9(6) . . ?
O38 Cl2B O37 70.1(6) 3_676 . ?
O38 Cl2B O37 70.1(6) . 3_676 ?
O38 Cl2B O37 109.9(6) 3_676 3_676 ?
O37 Cl2B O37 180.0(5) . 3_676 ?
Cl2B O37 O38 51.9(4) . 3_676 ?
Cl2B O38 O37 58.0(4) . 3_676 ?
N31 C31 C30 178.0(7) . . ?
C31 C30 H30A 109.5 . . ?
C31 C30 H30B 109.5 . . ?
H30A C30 H30B 109.5 . . ?
C31 C30 H30C 109.5 . . ?
H30A C30 H30C 109.5 . . ?
H30B C30 H30C 109.5 . . ?

loop_
_geom_bond_atom_site_label_1
_geom_bond_atom_site_label_2
_geom_bond_distance
_geom_bond_site_symmetry_2
_geom_bond_publ_flag
Fe1 O9 2.081(3) . ?
Fe1 O19 2.099(2) . ?
Fe1 O29 2.102(2) . ?
Fe1 N14 2.117(3) . ?
Fe1 N4 2.133(3) . ?
Fe1 N24 2.145(3) . ?
Fe1 N1 2.370(3) . ?
Fe1 Fe2 2.8339(6) . ?
Fe2 O9 1.991(2) 3_577 ?
Fe2 O9 1.991(2) . ?
Fe2 O19 2.005(2) . ?
Fe2 O19 2.005(2) 3_577 ?
Fe2 O29 2.013(3) . ?
Fe2 O29 2.013(3) 3_577 ?
Fe2 Fe1 2.8339(6) 3_577 ?
N1 C2 1.488(5) . ?
N1 C12 1.479(5) . ?
N1 C22 1.480(5) . ?
C2 C3 1.495(6) . ?
C2 H2A 0.9900 . ?
C2 H2B 0.9900 . ?
C3 N4 1.354(5) . ?
C3 C8 1.385(5) . ?
N4 C5 1.346(5) . ?
C5 C6 1.399(5) . ?
C5 C9 1.499(6) . ?
C6 C7 1.386(7) . ?
C6 H6A 0.9500 . ?
C7 C8 1.366(7) . ?
C7 H7A 0.9500 . ?
C8 H8A 0.9500 . ?
O9 C9 1.412(4) . ?
C9 H9A 0.9900 . ?
C9 H9B 0.9900 . ?
C12 C13 1.498(5) . ?
C12 H12A 0.9900 . ?
C12 H12B 0.9900 . ?
C13 N14 1.348(4) . ?
C13 C18 1.372(5) . ?
N14 C15 1.346(5) . ?
C15 C16 1.382(5) . ?
C15 C19 1.510(5) . ?
C16 C17 1.381(5) . ?
C16 H16A 0.9500 . ?
C17 C18 1.388(6) . ?
C17 H17A 0.9500 . ?
C18 H18A 0.9500 . ?
O19 C19 1.421(4) . ?
C19 H19A 0.9900 . ?
C19 H19B 0.9900 . ?
C22 C23 1.513(5) . ?
C22 H22A 0.9900 . ?
C22 H22B 0.9900 . ?
C23 N24 1.344(5) . ?
C23 C28 1.394(6) . ?
N24 C25 1.352(5) . ?
C25 C26 1.399(5) . ?
C25 C29 1.487(6) . ?
C26 C27 1.371(6) . ?
C26 H26A 0.9500 . ?
C27 C28 1.392(6) . ?
C27 H27A 0.9500 . ?
C28 H28A 0.9500 . ?
O29 C29 1.416(4) . ?
C29 H29A 0.9900 . ?
C29 H29B 0.9900 . ?
Cl1 O32 1.403(3) . ?
Cl1 O33 1.433(3) . ?
Cl1 O31 1.444(3) . ?
Cl1 O34 1.458(3) . ?
Cl2A O35 1.294(6) . ?
Cl2A O35 1.294(6) 3_676 ?
Cl2A O36 1.583(6) 3_676 ?
Cl2A O36 1.583(6) . ?
O35 O36 1.672(10) 3_676 ?
O36 O35 1.672(10) 3_676 ?
Cl2B O38 1.407(8) . ?
Cl2B O38 1.408(8) 3_676 ?
Cl2B O37 1.517(6) . ?
Cl2B O37 1.517(6) 3_676 ?
O37 O38 1.683(13) 3_676 ?
O38 O37 1.683(13) 3_676 ?
C31 N31 1.161(7) . ?
C31 C30 1.424(8) . ?
C30 H30A 0.9800 . ?
C30 H30B 0.9800 . ?
C30 H30C 0.9800 . ?

loop_
_geom_torsion_atom_site_label_1
_geom_torsion_atom_site_label_2
_geom_torsion_atom_site_label_3
_geom_torsion_atom_site_label_4
_geom_torsion
_geom_torsion_site_symmetry_1
_geom_torsion_site_symmetry_2
_geom_torsion_site_symmetry_3
_geom_torsion_site_symmetry_4
_geom_torsion_publ_flag
O9 Fe1 Fe2 O9 180.001(2) . . . 3_577 ?
O19 Fe1 Fe2 O9 -59.73(13) . . . 3_577 ?
O29 Fe1 Fe2 O9 59.39(13) . . . 3_577 ?
N14 Fe1 Fe2 O9 -102.39(13) . . . 3_577 ?
N4 Fe1 Fe2 O9 136.09(12) . . . 3_577 ?
N24 Fe1 Fe2 O9 17.48(13) . . . 3_577 ?
O19 Fe1 Fe2 O9 120.27(13) . . . . ?
O29 Fe1 Fe2 O9 -120.61(13) . . . . ?
N14 Fe1 Fe2 O9 77.61(13) . . . . ?
N4 Fe1 Fe2 O9 -43.91(12) . . . . ?
N24 Fe1 Fe2 O9 -162.52(13) . . . . ?
O9 Fe1 Fe2 O19 -120.27(13) . . . . ?
O29 Fe1 Fe2 O19 119.12(13) . . . . ?
N14 Fe1 Fe2 O19 -42.66(12) . . . . ?
N4 Fe1 Fe2 O19 -164.18(13) . . . . ?
N24 Fe1 Fe2 O19 77.21(12) . . . . ?
O9 Fe1 Fe2 O19 59.73(13) . . . 3_577 ?
O19 Fe1 Fe2 O19 179.998(1) . . . 3_577 ?
O29 Fe1 Fe2 O19 -60.88(13) . . . 3_577 ?
N14 Fe1 Fe2 O19 137.34(12) . . . 3_577 ?
N4 Fe1 Fe2 O19 15.82(13) . . . 3_577 ?
N24 Fe1 Fe2 O19 -102.79(12) . . . 3_577 ?
O9 Fe1 Fe2 O29 120.61(13) . . . . ?
O19 Fe1 Fe2 O29 -119.12(13) . . . . ?
N14 Fe1 Fe2 O29 -161.78(12) . . . . ?
N4 Fe1 Fe2 O29 76.70(12) . . . . ?
N24 Fe1 Fe2 O29 -41.92(12) . . . . ?
O9 Fe1 Fe2 O29 -59.39(13) . . . 3_577 ?
O19 Fe1 Fe2 O29 60.88(13) . . . 3_577 ?
O29 Fe1 Fe2 O29 180.0 . . . 3_577 ?
N14 Fe1 Fe2 O29 18.22(12) . . . 3_577 ?
N4 Fe1 Fe2 O29 -103.30(12) . . . 3_577 ?
N24 Fe1 Fe2 O29 138.09(12) . . . 3_577 ?
O9 Fe1 N1 C2 -75.5(3) . . . . ?
O19 Fe1 N1 C2 163.4(2) . . . . ?
O29 Fe1 N1 C2 43.6(3) . . . . ?
N14 Fe1 N1 C2 -154.1(3) . . . . ?
N4 Fe1 N1 C2 -32.5(2) . . . . ?
N24 Fe1 N1 C2 86.6(2) . . . . ?
O9 Fe1 N1 C12 44.5(3) . . . . ?
O19 Fe1 N1 C12 -76.6(3) . . . . ?
O29 Fe1 N1 C12 163.5(2) . . . . ?
N14 Fe1 N1 C12 -34.1(2) . . . . ?
N4 Fe1 N1 C12 87.5(2) . . . . ?
N24 Fe1 N1 C12 -153.5(2) . . . . ?
O9 Fe1 N1 C22 164.4(2) . . . . ?
O19 Fe1 N1 C22 43.3(3) . . . . ?
O29 Fe1 N1 C22 -76.6(2) . . . . ?
N14 Fe1 N1 C22 85.8(2) . . . . ?
N4 Fe1 N1 C22 -152.6(2) . . . . ?
N24 Fe1 N1 C22 -33.6(2) . . . . ?
C12 N1 C2 C3 -77.6(4) . . . . ?
C22 N1 C2 C3 156.7(3) . . . . ?
Fe1 N1 C2 C3 38.8(3) . . . . ?
N1 C2 C3 N4 -23.2(4) . . . . ?
N1 C2 C3 C8 156.6(3) . . . . ?
C8 C3 N4 C5 -3.3(5) . . . . ?
C2 C3 N4 C5 176.5(3) . . . . ?
C8 C3 N4 Fe1 172.5(3) . . . . ?
C2 C3 N4 Fe1 -7.7(4) . . . . ?
O9 Fe1 N4 C5 -11.4(2) . . . . ?
O19 Fe1 N4 C5 -4.0(4) . . . . ?
O29 Fe1 N4 C5 62.6(3) . . . . ?
N14 Fe1 N4 C5 -101.4(3) . . . . ?
N24 Fe1 N4 C5 137.5(2) . . . . ?
N1 Fe1 N4 C5 -161.5(3) . . . . ?
Fe2 Fe1 N4 C5 18.8(3) . . . . ?
O9 Fe1 N4 C3 172.7(3) . . . . ?
O19 Fe1 N4 C3 -179.9(2) . . . . ?
O29 Fe1 N4 C3 -113.2(3) . . . . ?
N14 Fe1 N4 C3 82.8(3) . . . . ?
N24 Fe1 N4 C3 -38.4(3) . . . . ?
N1 Fe1 N4 C3 22.7(2) . . . . ?
Fe2 Fe1 N4 C3 -157.0(2) . . . . ?
C3 N4 C5 C6 3.9(5) . . . . ?
Fe1 N4 C5 C6 -172.1(2) . . . . ?
C3 N4 C5 C9 -173.4(3) . . . . ?
Fe1 N4 C5 C9 10.6(4) . . . . ?
N4 C5 C6 C7 -2.1(5) . . . . ?
C9 C5 C6 C7 175.0(3) . . . . ?
C5 C6 C7 C8 -0.2(6) . . . . ?
C6 C7 C8 C3 0.8(6) . . . . ?
N4 C3 C8 C7 0.9(5) . . . . ?
C2 C3 C8 C7 -178.9(4) . . . . ?
O19 Fe2 O9 C9 164.9(3) . . . . ?
O19 Fe2 O9 C9 -15.1(3) 3_577 . . . ?
O29 Fe2 O9 C9 84.0(3) . . . . ?
O29 Fe2 O9 C9 -96.0(3) 3_577 . . . ?
Fe1 Fe2 O9 C9 124.4(3) . . . . ?
Fe1 Fe2 O9 C9 -55.6(3) 3_577 . . . ?
O19 Fe2 O9 Fe1 40.54(9) . . . . ?
O19 Fe2 O9 Fe1 -139.46(9) 3_577 . . . ?
O29 Fe2 O9 Fe1 -40.39(9) . . . . ?
O29 Fe2 O9 Fe1 139.61(9) 3_577 . . . ?
Fe1 Fe2 O9 Fe1 179.999(1) 3_577 . . . ?
O19 Fe1 O9 C9 -165.7(2) . . . . ?
O29 Fe1 O9 C9 -87.5(2) . . . . ?
N14 Fe1 O9 C9 121.3(2) . . . . ?
N4 Fe1 O9 C9 10.6(2) . . . . ?
N24 Fe1 O9 C9 -92.0(3) . . . . ?
N1 Fe1 O9 C9 52.3(3) . . . . ?
Fe2 Fe1 O9 C9 -126.5(3) . . . . ?
O19 Fe1 O9 Fe2 -39.13(8) . . . . ?
O29 Fe1 O9 Fe2 39.07(8) . . . . ?
N14 Fe1 O9 Fe2 -112.18(10) . . . . ?
N4 Fe1 O9 Fe2 137.10(11) . . . . ?
N24 Fe1 O9 Fe2 34.6(2) . . . . ?
N1 Fe1 O9 Fe2 178.86(10) . . . . ?
Fe2 O9 C9 C5 -116.7(3) . . . . ?
Fe1 O9 C9 C5 -8.3(4) . . . . ?
N4 C5 C9 O9 -1.7(4) . . . . ?
C6 C5 C9 O9 -179.0(3) . . . . ?
C2 N1 C12 C13 161.1(3) . . . . ?
C22 N1 C12 C13 -73.7(4) . . . . ?
Fe1 N1 C12 C13 43.3(3) . . . . ?
N1 C12 C13 N14 -30.2(4) . . . . ?
N1 C12 C13 C18 150.6(3) . . . . ?
C18 C13 N14 C15 0.5(5) . . . . ?
C12 C13 N14 C15 -178.7(3) . . . . ?
C18 C13 N14 Fe1 176.9(3) . . . . ?
C12 C13 N14 Fe1 -2.2(4) . . . . ?
O9 Fe1 N14 C15 61.3(3) . . . . ?
O19 Fe1 N14 C15 -11.9(2) . . . . ?
O29 Fe1 N14 C15 -8.8(4) . . . . ?
N4 Fe1 N14 C15 137.5(2) . . . . ?
N24 Fe1 N14 C15 -101.8(3) . . . . ?
N1 Fe1 N14 C15 -162.8(3) . . . . ?
Fe2 Fe1 N14 C15 17.8(3) . . . . ?
O9 Fe1 N14 C13 -115.1(3) . . . . ?
O19 Fe1 N14 C13 171.6(3) . . . . ?
O29 Fe1 N14 C13 174.7(2) . . . . ?
N4 Fe1 N14 C13 -39.0(3) . . . . ?
N24 Fe1 N14 C13 81.8(3) . . . . ?
N1 Fe1 N14 C13 20.7(3) . . . . ?
Fe2 Fe1 N14 C13 -158.7(2) . . . . ?
C13 N14 C15 C16 0.8(5) . . . . ?
Fe1 N14 C15 C16 -175.7(3) . . . . ?
C13 N14 C15 C19 -176.8(3) . . . . ?
Fe1 N14 C15 C19 6.6(4) . . . . ?
N14 C15 C16 C17 -1.4(5) . . . . ?
C19 C15 C16 C17 176.0(3) . . . . ?
C15 C16 C17 C18 0.7(5) . . . . ?
N14 C13 C18 C17 -1.3(6) . . . . ?
C12 C13 C18 C17 177.8(4) . . . . ?
C16 C17 C18 C13 0.6(6) . . . . ?
O9 Fe2 O19 C19 -98.6(2) 3_577 . . . ?
O9 Fe2 O19 C19 81.4(2) . . . . ?
O29 Fe2 O19 C19 162.7(2) . . . . ?
O29 Fe2 O19 C19 -17.3(2) 3_577 . . . ?
Fe1 Fe2 O19 C19 121.6(3) . . . . ?
Fe1 Fe2 O19 C19 -58.4(3) 3_577 . . . ?
O9 Fe2 O19 Fe1 139.84(9) 3_577 . . . ?
O9 Fe2 O19 Fe1 -40.16(9) . . . . ?
O29 Fe2 O19 Fe1 41.18(9) . . . . ?
O29 Fe2 O19 Fe1 -138.82(9) 3_577 . . . ?
Fe1 Fe2 O19 Fe1 180.0 3_577 . . . ?
O9 Fe1 O19 C19 -83.9(2) . . . . ?
O29 Fe1 O19 C19 -162.6(2) . . . . ?
N14 Fe1 O19 C19 15.8(2) . . . . ?
N4 Fe1 O19 C19 -91.3(3) . . . . ?
N24 Fe1 O19 C19 124.9(2) . . . . ?
N1 Fe1 O19 C19 57.3(3) . . . . ?
Fe2 Fe1 O19 C19 -122.7(3) . . . . ?
O9 Fe1 O19 Fe2 38.83(9) . . . . ?
O29 Fe1 O19 Fe2 -39.85(9) . . . . ?
N14 Fe1 O19 Fe2 138.55(11) . . . . ?
N4 Fe1 O19 Fe2 31.5(2) . . . . ?
N24 Fe1 O19 Fe2 -112.37(10) . . . . ?
N1 Fe1 O19 Fe2 -179.93(11) . . . . ?
Fe2 O19 C19 C15 -121.3(3) . . . . ?
Fe1 O19 C19 C15 -16.8(4) . . . . ?
N14 C15 C19 O19 6.3(4) . . . . ?
C16 C15 C19 O19 -171.3(3) . . . . ?
C2 N1 C22 C23 -76.1(4) . . . . ?
C12 N1 C22 C23 158.4(3) . . . . ?
Fe1 N1 C22 C23 42.3(3) . . . . ?
N1 C22 C23 N24 -28.9(4) . . . . ?
N1 C22 C23 C28 149.7(4) . . . . ?
C28 C23 N24 C25 -1.1(5) . . . . ?
C22 C23 N24 C25 177.6(3) . . . . ?
C28 C23 N24 Fe1 179.1(3) . . . . ?
C22 C23 N24 Fe1 -2.2(4) . . . . ?
O9 Fe1 N24 C23 174.2(2) . . . . ?
O19 Fe1 N24 C23 -117.1(3) . . . . ?
O29 Fe1 N24 C23 169.7(3) . . . . ?
N14 Fe1 N24 C23 -41.2(3) . . . . ?
N4 Fe1 N24 C23 81.0(3) . . . . ?
N1 Fe1 N24 C23 20.1(3) . . . . ?
Fe2 Fe1 N24 C23 -160.8(3) . . . . ?
O9 Fe1 N24 C25 -5.6(4) . . . . ?
O19 Fe1 N24 C25 63.1(3) . . . . ?
O29 Fe1 N24 C25 -10.1(2) . . . . ?
N14 Fe1 N24 C25 139.0(2) . . . . ?
N4 Fe1 N24 C25 -98.8(3) . . . . ?
N1 Fe1 N24 C25 -159.7(3) . . . . ?
Fe2 Fe1 N24 C25 19.4(3) . . . . ?
C23 N24 C25 C26 0.4(5) . . . . ?
Fe1 N24 C25 C26 -179.8(3) . . . . ?
C23 N24 C25 C29 -176.1(3) . . . . ?
Fe1 N24 C25 C29 3.7(4) . . . . ?
N24 C25 C26 C27 0.1(6) . . . . ?
C29 C25 C26 C27 176.3(4) . . . . ?
C25 C26 C27 C28 0.0(6) . . . . ?
N24 C23 C28 C27 1.2(6) . . . . ?
C22 C23 C28 C27 -177.4(4) . . . . ?
C26 C27 C28 C23 -0.6(6) . . . . ?
O9 Fe2 O29 C29 -17.8(3) 3_577 . . . ?
O9 Fe2 O29 C29 162.2(3) . . . . ?
O19 Fe2 O29 C29 81.1(2) . . . . ?
O19 Fe2 O29 C29 -98.9(2) 3_577 . . . ?
Fe1 Fe2 O29 C29 122.2(3) . . . . ?
Fe1 Fe2 O29 C29 -57.8(3) 3_577 . . . ?
O9 Fe2 O29 Fe1 -140.04(9) 3_577 . . . ?
O9 Fe2 O29 Fe1 39.96(9) . . . . ?
O19 Fe2 O29 Fe1 -41.12(9) . . . . ?
O19 Fe2 O29 Fe1 138.88(9) 3_577 . . . ?
Fe1 Fe2 O29 Fe1 180.0 3_577 . . . ?
O9 Fe1 O29 C29 -162.1(3) . . . . ?
O19 Fe1 O29 C29 -83.8(2) . . . . ?
N14 Fe1 O29 C29 -86.9(3) . . . . ?
N4 Fe1 O29 C29 124.3(3) . . . . ?
N24 Fe1 O29 C29 15.6(2) . . . . ?
N1 Fe1 O29 C29 57.6(3) . . . . ?
Fe2 Fe1 O29 C29 -123.5(3) . . . . ?
O9 Fe1 O29 Fe2 -38.60(8) . . . . ?
O19 Fe1 O29 Fe2 39.68(9) . . . . ?
N14 Fe1 O29 Fe2 36.6(2) . . . . ?
N4 Fe1 O29 Fe2 -112.25(11) . . . . ?
N24 Fe1 O29 Fe2 139.06(12) . . . . ?
N1 Fe1 O29 Fe2 -178.93(10) . . . . ?
Fe2 O29 C29 C25 -123.0(3) . . . . ?
Fe1 O29 C29 C25 -18.1(4) . . . . ?
N24 C25 C29 O29 8.7(5) . . . . ?
C26 C25 C29 O29 -167.6(3) . . . . ?
